data_7018814
loop_
_publ_author_name
'Salitro\<s, Ivan'
'Fuhr, Olaf'
'Eichh\"ofer, Andreas'
'Kruk, Robert'
'Pavlik, J\'an'
'Dlh\'a\<n, Lubor'
'Bo\<ca, Roman'
'Ruben, Mario'

_publ_section_title
;
 The interplay of iron(ii) spin transition and polymorphism.
;
_journal_issue 17
_journal_name_full 'Dalton transactions (Cambridge, England : 2003)'
_journal_page_first 5163
_journal_page_last 5171
_journal_paper_doi 10.1039/c2dt11906d
_journal_volume 41
_journal_year 2012
_chemical_formula_sum 'C26 H18 B2 F8 Fe N10'
_chemical_formula_weight 699.97
_chemical_name_systematic
;
?
;
_space_group_IT_number 19
_symmetry_cell_setting orthorhombic
_symmetry_space_group_name_Hall 'P 2ac 2ab'
_symmetry_space_group_name_H-M 'P 21 21 21'
_atom_sites_solution_hydrogens geom
_atom_sites_solution_primary direct
_atom_sites_solution_secondary difmap
_audit_creation_method SHELXL-97
_cell_angle_alpha 90.00
_cell_angle_beta 90.00
_cell_angle_gamma 90.00
_cell_formula_units_Z 8
_cell_length_a 15.379(3)
_cell_length_b 16.291(3)
_cell_length_c 23.329(5)
_cell_measurement_reflns_used 3252
_cell_measurement_temperature 180(2)
_cell_measurement_theta_max 26.00
_cell_measurement_theta_min 1.34
_cell_volume 5845(2)
_computing_cell_refinement 'STOE X-AREA'
_computing_data_collection 'STOE X-AREA'
_computing_data_reduction 'STOE X-RED'
_computing_structure_refinement 'SHELXL-97 (Sheldrick, 1997)'
_computing_structure_solution 'SHELXS-97 (Sheldrick, 1990)'
_diffrn_ambient_temperature 180(2)
_diffrn_detector 'image plate ( 34 cm diameter )'
_diffrn_detector_area_resol_mean 6.67
_diffrn_detector_type STOE
_diffrn_measured_fraction_theta_full 0.989
_diffrn_measured_fraction_theta_max 0.989
_diffrn_measurement_details ' 157 frames, detector distance = 130 mm'
_diffrn_measurement_device '2-circle goniometer'
_diffrn_measurement_device_type 'STOE IPDS 2'
_diffrn_measurement_method 'rotation method'
_diffrn_radiation_collimation '0.5 mm, multiple pinhole'
_diffrn_radiation_monochromator graphite
_diffrn_radiation_polarisn_norm 0
_diffrn_radiation_source 'fine-focus sealed tube'
_diffrn_radiation_type MoK\a
_diffrn_radiation_wavelength 0.71073
_diffrn_reflns_av_R_equivalents 0.0636
_diffrn_reflns_av_sigmaI/netI 0.1022
_diffrn_reflns_limit_h_max 18
_diffrn_reflns_limit_h_min -18
_diffrn_reflns_limit_k_max 19
_diffrn_reflns_limit_k_min -18
_diffrn_reflns_limit_l_max 28
_diffrn_reflns_limit_l_min -20
_diffrn_reflns_number 24642
_diffrn_reflns_theta_full 25.65
_diffrn_reflns_theta_max 25.65
_diffrn_reflns_theta_min 1.52
_diffrn_source_current 40
_diffrn_source_power 2.00
_diffrn_source_voltage 50
_exptl_absorpt_coefficient_mu 0.605
_exptl_absorpt_correction_T_max 0.9748
_exptl_absorpt_correction_T_min 0.8535
_exptl_absorpt_correction_type integration
_exptl_crystal_colour red
_exptl_crystal_density_diffrn 1.591
_exptl_crystal_density_method 'not measured'
_exptl_crystal_description rod
_exptl_crystal_F_000 2816
_exptl_crystal_size_max 0.35
_exptl_crystal_size_mid 0.08
_exptl_crystal_size_min 0.07
_refine_diff_density_max 0.346
_refine_diff_density_min -0.240
_refine_diff_density_rms 0.047
_refine_ls_abs_structure_details 'Flack H D (1983), Acta Cryst. A39, 876-881'
_refine_ls_abs_structure_Flack 0.019(18)
_refine_ls_extinction_coef 0.00014(4)
_refine_ls_extinction_expression Fc^*^=kFc[1+0.001xFc^2^\l^3^/sin(2\q)]^-1/4^
_refine_ls_extinction_method SHELXL
_refine_ls_goodness_of_fit_ref 0.874
_refine_ls_hydrogen_treatment constr
_refine_ls_matrix_type full
_refine_ls_number_parameters 849
_refine_ls_number_reflns 10914
_refine_ls_number_restraints 0
_refine_ls_restrained_S_all 0.874
_refine_ls_R_factor_all 0.1072
_refine_ls_R_factor_gt 0.0498
_refine_ls_shift/su_max 0.001
_refine_ls_shift/su_mean 0.000
_refine_ls_structure_factor_coef Fsqd
_refine_ls_weighting_details 'calc w=1/[\s^2^(Fo^2^)+(0.0243P)^2^+0.0000P] where P=(Fo^2^+2Fc^2^)/3'
_refine_ls_weighting_scheme calc
_refine_ls_wR_factor_gt 0.0709
_refine_ls_wR_factor_ref 0.0820
_reflns_number_gt 6135
_reflns_number_total 10914
_reflns_threshold_expression >2sigma(I)
_cod_data_source_file c2dt11906d.txt
_cod_data_source_block c:\alle\is018pma\abscorr\is-018_a
_cod_original_sg_symbol_H-M P2(1)2(1)2(1)
_cod_database_code 7018814

loop_
_symmetry_equiv_pos_as_xyz
'x, y, z'
'-x+1/2, -y, z+1/2'
'x+1/2, -y+1/2, -z'
'-x, y+1/2, -z+1/2'

loop_
_atom_site_label
_atom_site_type_symbol
_atom_site_fract_x
_atom_site_fract_y
_atom_site_fract_z
_atom_site_U_iso_or_equiv
_atom_site_adp_type
_atom_site_occupancy
_atom_site_symmetry_multiplicity
_atom_site_calc_flag
_atom_site_refinement_flags
Fe1 Fe 0.22781(4) 0.50118(6) 0.94395(4) 0.0333(2) Uani 1 1 d .
Fe2 Fe 0.26893(5) 0.00059(6) 0.69456(4) 0.0319(2) Uani 1 1 d .
N1 N 0.1357(2) 0.5061(4) 0.8855(2) 0.0386(12) Uani 1 1 d .
N2 N 0.1079(3) 0.5856(3) 0.8767(2) 0.0352(12) Uani 1 1 d .
N3 N 0.2032(2) 0.6157(3) 0.9456(3) 0.0324(12) Uani 1 1 d .
N4 N 0.3047(2) 0.6194(3) 1.0163(3) 0.0376(13) Uani 1 1 d .
N5 N 0.3079(2) 0.5358(3) 1.0044(2) 0.0332(12) Uani 1 1 d .
N6 N 0.1484(2) 0.4602(3) 1.0030(2) 0.0326(12) Uani 1 1 d .
N7 N 0.1551(2) 0.3760(3) 1.0103(2) 0.0344(12) Uani 1 1 d .
N8 N 0.2530(2) 0.3883(3) 0.9392(3) 0.0316(13) Uani 1 1 d .
N9 N 0.3439(3) 0.4240(3) 0.8685(2) 0.0371(12) Uani 1 1 d .
N10 N 0.3169(2) 0.5028(4) 0.8837(2) 0.0396(11) Uani 1 1 d .
N11 N 0.1865(3) 0.0401(3) 0.7518(2) 0.0346(12) Uani 1 1 d .
N12 N 0.1860(3) 0.1248(3) 0.7574(2) 0.0358(13) Uani 1 1 d .
N13 N 0.2900(3) 0.1154(3) 0.6907(2) 0.0332(12) Uani 1 1 d .
N14 N 0.3899(3) 0.0807(3) 0.6230(2) 0.0363(13) Uani 1 1 d .
N15 N 0.3629(2) 0.0016(3) 0.6373(2) 0.0357(11) Uani 1 1 d .
N16 N 0.3466(2) -0.0342(3) 0.7560(2) 0.0309(12) Uani 1 1 d .
N17 N 0.3367(2) -0.1167(3) 0.7707(2) 0.0342(12) Uani 1 1 d .
N18 N 0.2419(2) -0.1140(3) 0.6972(3) 0.0323(13) Uani 1 1 d .
N19 N 0.1530(3) -0.0840(3) 0.6225(2) 0.0392(13) Uani 1 1 d .
N20 N 0.1818(2) -0.0055(4) 0.6324(2) 0.0361(11) Uani 1 1 d .
C1 C 0.0915(3) 0.4616(4) 0.8493(3) 0.0438(17) Uani 1 1 d .
H1A H 0.0979 0.4038 0.8456 0.053 Uiso 1 1 calc R
C2 C 0.0337(3) 0.5081(5) 0.8166(3) 0.0524(17) Uani 1 1 d .
H2A H -0.0052 0.4892 0.7878 0.063 Uiso 1 1 calc R
C3 C 0.0451(3) 0.5861(4) 0.8348(3) 0.0454(17) Uani 1 1 d .
H3A H 0.0149 0.6330 0.8211 0.055 Uiso 1 1 calc R
C4 C 0.1450(3) 0.6459(4) 0.9092(3) 0.0357(14) Uani 1 1 d .
C5 C 0.1275(3) 0.7304(4) 0.9072(3) 0.0399(16) Uani 1 1 d .
H5A H 0.0862 0.7522 0.8810 0.048 Uiso 1 1 calc R
C6 C 0.1734(3) 0.7816(4) 0.9451(3) 0.0419(16) Uani 1 1 d .
C7 C 0.2344(3) 0.7490(4) 0.9841(3) 0.0352(16) Uani 1 1 d .
H7A H 0.2656 0.7827 1.0102 0.042 Uiso 1 1 calc R
C8 C 0.2461(3) 0.6652(4) 0.9820(3) 0.0366(18) Uani 1 1 d .
C9 C 0.3586(3) 0.6379(4) 1.0604(3) 0.0435(17) Uani 1 1 d .
H9A H 0.3683 0.6911 1.0759 0.052 Uiso 1 1 calc R
C10 C 0.3962(3) 0.5676(4) 1.0786(3) 0.0460(17) Uani 1 1 d .
H10A H 0.4365 0.5612 1.1091 0.055 Uiso 1 1 calc R
C11 C 0.3628(3) 0.5057(5) 1.0427(3) 0.0409(15) Uani 1 1 d .
H11A H 0.3779 0.4493 1.0455 0.049 Uiso 1 1 calc R
C12 C 0.1557(3) 0.8681(4) 0.9446(3) 0.0477(18) Uani 1 1 d .
C13 C 0.1408(4) 0.9386(4) 0.9453(4) 0.058(2) Uani 1 1 d .
H13A H 0.1288 0.9958 0.9457 0.070 Uiso 1 1 calc R
C14 C 0.0900(3) 0.4853(4) 1.0406(3) 0.0405(16) Uani 1 1 d .
H14A H 0.0716 0.5406 1.0451 0.049 Uiso 1 1 calc R
C15 C 0.0589(3) 0.4188(4) 1.0732(3) 0.0422(16) Uani 1 1 d .
H15A H 0.0170 0.4205 1.1031 0.051 Uiso 1 1 calc R
C16 C 0.1018(3) 0.3508(4) 1.0525(3) 0.0476(18) Uani 1 1 d .
H16A H 0.0951 0.2960 1.0657 0.057 Uiso 1 1 calc R
C17 C 0.2117(3) 0.3344(4) 0.9736(3) 0.0328(15) Uani 1 1 d .
C18 C 0.2250(3) 0.2514(4) 0.9709(3) 0.0366(15) Uani 1 1 d .
H18A H 0.1945 0.2149 0.9955 0.044 Uiso 1 1 calc R
C19 C 0.2844(3) 0.2223(4) 0.9310(3) 0.0365(14) Uani 1 1 d .
C20 C 0.3276(3) 0.2767(4) 0.8940(3) 0.0370(15) Uani 1 1 d .
H20A H 0.3669 0.2579 0.8654 0.044 Uiso 1 1 calc R
C21 C 0.3097(3) 0.3588(4) 0.9013(3) 0.0373(15) Uani 1 1 d .
C22 C 0.3993(4) 0.4261(4) 0.8231(3) 0.0504(18) Uani 1 1 d .
H22A H 0.4273 0.3806 0.8056 0.060 Uiso 1 1 calc R
C23 C 0.4069(4) 0.5071(5) 0.8077(3) 0.0553(19) Uani 1 1 d .
H23A H 0.4404 0.5286 0.7769 0.066 Uiso 1 1 calc R
C24 C 0.3558(4) 0.5516(4) 0.8460(3) 0.0484(18) Uani 1 1 d .
H24A H 0.3496 0.6097 0.8453 0.058 Uiso 1 1 calc R
C25 C 0.3009(3) 0.1347(4) 0.9262(3) 0.0453(18) Uani 1 1 d .
C26 C 0.3129(4) 0.0637(4) 0.9253(4) 0.059(2) Uani 1 1 d .
H26A H 0.3225 0.0061 0.9246 0.071 Uiso 1 1 calc R
C27 C 0.1305(3) 0.0134(4) 0.7921(3) 0.0392(16) Uani 1 1 d .
H27A H 0.1172 -0.0427 0.7990 0.047 Uiso 1 1 calc R
C28 C 0.0947(3) 0.0796(5) 0.8224(3) 0.0451(18) Uani 1 1 d .
H28A H 0.0533 0.0767 0.8526 0.054 Uiso 1 1 calc R
C29 C 0.1306(3) 0.1484(4) 0.8001(3) 0.0404(16) Uani 1 1 d .
H29A H 0.1194 0.2032 0.8121 0.048 Uiso 1 1 calc R
C30 C 0.2433(3) 0.1667(4) 0.7221(3) 0.0350(17) Uani 1 1 d .
C31 C 0.2505(3) 0.2525(4) 0.7165(3) 0.0377(18) Uani 1 1 d .
H31A H 0.2148 0.2891 0.7378 0.045 Uiso 1 1 calc R
C32 C 0.3123(3) 0.2806(4) 0.6784(3) 0.0381(16) Uani 1 1 d .
C33 C 0.3613(3) 0.2275(4) 0.6445(3) 0.0382(16) Uani 1 1 d .
H33A H 0.4019 0.2476 0.6172 0.046 Uiso 1 1 calc R
C34 C 0.3483(3) 0.1462(4) 0.6522(3) 0.0370(15) Uani 1 1 d .
C35 C 0.4516(3) 0.0796(4) 0.5820(3) 0.0484(18) Uani 1 1 d .
H35A H 0.4805 0.1257 0.5659 0.058 Uiso 1 1 calc R
C36 C 0.4642(3) -0.0003(5) 0.5683(3) 0.0492(15) Uani 1 1 d .
H36A H 0.5031 -0.0207 0.5401 0.059 Uiso 1 1 calc R
C37 C 0.4089(3) -0.0479(4) 0.6035(3) 0.0410(16) Uani 1 1 d .
H37A H 0.4053 -0.1061 0.6031 0.049 Uiso 1 1 calc R
C38 C 0.3226(3) 0.3697(4) 0.6728(3) 0.0478(19) Uani 1 1 d .
C39 C 0.3302(4) 0.4399(5) 0.6689(3) 0.057(2) Uani 1 1 d .
H39A H 0.3365 0.4978 0.6658 0.068 Uiso 1 1 calc R
C40 C 0.4046(3) -0.0079(4) 0.7933(3) 0.0372(14) Uani 1 1 d .
H40A H 0.4259 0.0468 0.7943 0.045 Uiso 1 1 calc R
C41 C 0.4312(4) -0.0687(4) 0.8309(3) 0.0464(18) Uani 1 1 d .
H41A H 0.4717 -0.0631 0.8614 0.056 Uiso 1 1 calc R
C42 C 0.3883(3) -0.1372(4) 0.8157(3) 0.0395(16) Uani 1 1 d .
H42A H 0.3932 -0.1898 0.8331 0.047 Uiso 1 1 calc R
C43 C 0.2793(3) -0.1613(4) 0.7353(3) 0.0290(14) Uani 1 1 d .
C44 C 0.2624(3) -0.2448(4) 0.7386(3) 0.0370(16) Uani 1 1 d .
H44A H 0.2904 -0.2784 0.7663 0.044 Uiso 1 1 calc R
C45 C 0.2026(3) -0.2775(4) 0.6995(3) 0.0387(16) Uani 1 1 d .
C46 C 0.1630(3) -0.2274(4) 0.6588(3) 0.0423(17) Uani 1 1 d .
H46A H 0.1226 -0.2490 0.6319 0.051 Uiso 1 1 calc R
C47 C 0.1849(3) -0.1451(4) 0.6590(3) 0.0360(15) Uani 1 1 d .
C48 C 0.0983(4) -0.0856(4) 0.5770(3) 0.0480(17) Uani 1 1 d .
H48A H 0.0697 -0.1327 0.5620 0.058 Uiso 1 1 calc R
C49 C 0.0919(4) -0.0087(5) 0.5570(3) 0.0596(19) Uani 1 1 d .
H49A H 0.0586 0.0092 0.5251 0.071 Uiso 1 1 calc R
C50 C 0.1447(3) 0.0405(4) 0.5928(3) 0.0429(16) Uani 1 1 d .
H50A H 0.1523 0.0981 0.5888 0.052 Uiso 1 1 calc R
C51 C 0.1822(3) -0.3637(4) 0.7011(3) 0.0445(17) Uani 1 1 d .
C52 C 0.1616(4) -0.4330(4) 0.7023(4) 0.057(2) Uani 1 1 d .
H52A H 0.1449 -0.4892 0.7033 0.069 Uiso 1 1 calc R
B1 B 0.9799(4) 0.8234(4) 0.7786(4) 0.0404(19) Uani 1 1 d .
B2 B 0.4825(4) 0.7008(5) 0.7223(4) 0.0412(19) Uani 1 1 d .
B3 B -0.0458(4) 0.6894(4) 1.0275(4) 0.0439(19) Uani 1 1 d .
B4 B -0.0061(4) 0.1888(5) 0.9701(4) 0.049(2) Uani 1 1 d .
F1 F 1.0683(3) 0.8247(3) 0.7872(3) 0.105(2) Uani 1 1 d .
F2 F 0.9447(4) 0.8938(3) 0.7934(3) 0.130(3) Uani 1 1 d .
F3 F 0.9465(2) 0.7572(2) 0.8108(2) 0.0688(14) Uani 1 1 d .
F4 F 0.9657(3) 0.8101(3) 0.7212(3) 0.0874(16) Uani 1 1 d .
F5 F 0.4585(2) 0.7756(3) 0.6984(2) 0.0709(14) Uani 1 1 d .
F6 F 0.4628(2) 0.6997(3) 0.7798(2) 0.0606(12) Uani 1 1 d .
F7 F 0.4381(2) 0.6381(2) 0.6975(2) 0.0685(11) Uani 1 1 d .
F8 F 0.5707(2) 0.6901(3) 0.7140(2) 0.0775(15) Uani 1 1 d .
F9 F 0.0426(2) 0.6748(3) 1.0367(2) 0.0727(14) Uani 1 1 d .
F10 F -0.0708(2) 0.7597(2) 1.0555(2) 0.0633(12) Uani 1 1 d .
F11 F -0.0946(3) 0.6234(3) 1.0465(2) 0.0763(13) Uani 1 1 d .
F12 F -0.0586(2) 0.6969(3) 0.9684(2) 0.0575(11) Uani 1 1 d .
F13 F 0.0275(2) 0.2568(3) 0.9426(2) 0.0640(12) Uani 1 1 d .
F14 F 0.0166(3) 0.1880(3) 1.0282(3) 0.0808(14) Uani 1 1 d .
F15 F -0.09458(19) 0.1882(3) 0.9665(2) 0.0644(13) Uani 1 1 d .
F16 F 0.0260(2) 0.1164(2) 0.9457(2) 0.0766(13) Uani 1 1 d .

loop_
_atom_site_aniso_label
_atom_site_aniso_U_11
_atom_site_aniso_U_22
_atom_site_aniso_U_33
_atom_site_aniso_U_23
_atom_site_aniso_U_13
_atom_site_aniso_U_12
Fe1 0.0385(3) 0.0240(4) 0.0375(6) 0.0004(5) -0.0004(4) 0.0037(4)
Fe2 0.0385(3) 0.0236(4) 0.0336(5) 0.0005(5) 0.0013(4) -0.0024(4)
N1 0.042(2) 0.030(3) 0.044(3) -0.003(3) -0.002(2) 0.003(3)
N2 0.041(2) 0.028(3) 0.036(4) 0.002(2) 0.000(2) 0.007(2)
N3 0.029(2) 0.027(3) 0.042(4) -0.004(3) -0.002(2) 0.0020(19)
N4 0.040(2) 0.024(3) 0.049(4) 0.006(3) -0.002(2) 0.0004(19)
N5 0.033(2) 0.027(3) 0.039(3) 0.000(2) 0.000(2) 0.0029(18)
N6 0.038(2) 0.021(2) 0.039(3) -0.004(2) 0.002(2) 0.0016(18)
N7 0.039(2) 0.026(3) 0.038(3) 0.000(2) 0.005(2) 0.000(2)
N8 0.034(2) 0.028(3) 0.033(4) 0.005(3) -0.002(2) 0.0045(19)
N9 0.049(2) 0.033(3) 0.029(3) 0.003(2) 0.015(2) 0.000(2)
N10 0.045(2) 0.031(3) 0.043(3) 0.004(3) -0.003(2) 0.006(3)
N11 0.042(2) 0.023(3) 0.040(3) -0.001(2) 0.006(2) 0.0004(19)
N12 0.036(2) 0.038(3) 0.034(3) -0.004(3) 0.006(2) 0.003(2)
N13 0.044(2) 0.019(3) 0.037(4) 0.001(2) -0.002(2) -0.006(2)
N14 0.044(2) 0.032(3) 0.034(3) -0.003(2) 0.009(2) 0.004(2)
N15 0.047(2) 0.022(2) 0.038(3) -0.003(3) 0.003(2) -0.002(3)
N16 0.037(2) 0.024(2) 0.032(3) 0.000(2) 0.001(2) -0.0026(18)
N17 0.039(2) 0.022(3) 0.041(4) -0.001(2) -0.001(2) -0.002(2)
N18 0.034(2) 0.027(3) 0.037(3) -0.007(3) -0.005(2) -0.003(2)
N19 0.054(3) 0.025(3) 0.039(4) 0.003(2) -0.004(2) -0.009(2)
N20 0.046(2) 0.025(3) 0.037(3) 0.002(3) -0.007(2) -0.002(2)
C1 0.050(3) 0.036(3) 0.045(5) -0.013(3) -0.004(3) 0.005(3)
C2 0.056(3) 0.053(4) 0.048(4) -0.003(4) -0.017(3) 0.000(3)
C3 0.052(3) 0.048(4) 0.036(4) 0.007(3) -0.010(3) 0.014(3)
C4 0.043(3) 0.031(3) 0.033(4) 0.007(3) 0.000(3) 0.001(3)
C5 0.048(3) 0.024(3) 0.048(4) 0.008(3) -0.001(3) 0.010(2)
C6 0.042(3) 0.031(3) 0.053(5) -0.005(3) 0.010(3) 0.002(3)
C7 0.040(3) 0.022(3) 0.043(5) 0.000(3) 0.003(3) 0.000(2)
C8 0.029(3) 0.033(4) 0.048(5) -0.002(3) -0.001(2) -0.002(2)
C9 0.042(3) 0.042(4) 0.047(5) -0.004(3) -0.007(3) -0.014(3)
C10 0.043(3) 0.047(4) 0.048(5) -0.001(4) -0.011(3) 0.009(3)
C11 0.037(2) 0.039(3) 0.047(4) -0.006(4) 0.001(3) 0.002(3)
C12 0.045(3) 0.033(4) 0.065(5) 0.002(4) 0.003(3) -0.005(3)
C13 0.069(4) 0.022(3) 0.084(6) -0.001(4) 0.006(4) 0.003(3)
C14 0.042(3) 0.036(4) 0.043(4) -0.006(3) 0.007(3) 0.003(3)
C15 0.049(3) 0.041(4) 0.037(4) -0.003(3) 0.004(3) 0.002(3)
C16 0.045(3) 0.044(4) 0.054(5) 0.002(4) 0.009(3) 0.002(3)
C17 0.030(3) 0.026(3) 0.042(4) 0.002(3) -0.001(3) -0.001(2)
C18 0.041(3) 0.028(3) 0.041(4) 0.007(3) -0.002(3) 0.003(3)
C19 0.043(3) 0.029(3) 0.038(4) -0.002(3) -0.004(3) 0.003(3)
C20 0.041(3) 0.033(3) 0.037(4) -0.007(3) -0.001(3) 0.006(2)
C21 0.040(3) 0.029(3) 0.043(4) -0.004(3) -0.002(3) 0.008(2)
C22 0.054(3) 0.051(4) 0.046(5) -0.009(4) 0.019(3) 0.000(3)
C23 0.068(3) 0.045(4) 0.053(5) 0.021(4) 0.023(3) 0.011(4)
C24 0.055(4) 0.049(4) 0.041(5) 0.018(4) 0.014(3) 0.002(3)
C25 0.040(3) 0.032(4) 0.063(5) -0.008(3) 0.004(3) 0.000(2)
C26 0.061(4) 0.031(4) 0.086(7) -0.006(4) 0.015(4) 0.001(3)
C27 0.045(3) 0.029(4) 0.043(4) 0.008(3) 0.001(3) -0.011(3)
C28 0.041(3) 0.057(4) 0.037(4) 0.011(4) 0.009(3) 0.006(3)
C29 0.041(3) 0.033(3) 0.047(5) 0.000(3) 0.012(3) 0.002(2)
C30 0.036(3) 0.024(3) 0.045(5) 0.002(3) 0.005(3) 0.001(2)
C31 0.041(3) 0.027(3) 0.045(5) -0.001(3) 0.001(3) 0.001(2)
C32 0.037(3) 0.025(3) 0.053(5) -0.001(3) -0.007(3) -0.006(2)
C33 0.040(3) 0.033(3) 0.042(4) -0.001(3) 0.000(3) -0.001(2)
C34 0.040(3) 0.031(3) 0.040(4) 0.000(3) 0.003(3) -0.010(2)
C35 0.047(3) 0.051(4) 0.048(5) -0.002(3) 0.017(3) -0.004(3)
C36 0.061(3) 0.046(4) 0.041(4) -0.010(4) 0.016(3) 0.000(4)
C37 0.047(3) 0.033(3) 0.042(5) -0.009(3) 0.011(3) -0.006(3)
C38 0.045(3) 0.029(4) 0.069(6) 0.006(3) -0.001(3) 0.003(2)
C39 0.067(4) 0.031(4) 0.072(6) -0.003(4) 0.020(4) -0.003(3)
C40 0.041(3) 0.030(3) 0.040(4) -0.001(3) 0.001(3) -0.006(3)
C41 0.047(3) 0.045(4) 0.047(5) -0.004(3) -0.010(3) 0.001(3)
C42 0.058(3) 0.033(3) 0.028(4) 0.002(3) -0.020(3) 0.011(3)
C43 0.029(3) 0.027(3) 0.031(4) -0.002(3) 0.000(2) 0.004(2)
C44 0.036(3) 0.027(3) 0.047(5) 0.003(3) -0.005(3) -0.005(2)
C45 0.043(3) 0.024(3) 0.049(5) -0.001(3) 0.008(3) -0.001(2)
C46 0.045(3) 0.029(3) 0.054(5) -0.005(3) -0.001(3) -0.010(3)
C47 0.037(3) 0.028(3) 0.043(4) 0.006(3) -0.001(3) 0.001(2)
C48 0.058(3) 0.044(4) 0.043(5) 0.002(3) -0.022(3) -0.008(3)
C49 0.080(4) 0.059(5) 0.039(5) -0.001(4) -0.021(3) 0.000(4)
C50 0.051(3) 0.038(3) 0.040(4) 0.010(3) -0.005(3) -0.004(3)
C51 0.050(3) 0.030(4) 0.053(5) -0.003(3) -0.003(3) -0.003(3)
C52 0.057(3) 0.036(4) 0.079(6) 0.003(4) -0.003(4) -0.008(3)
B1 0.049(4) 0.028(4) 0.044(5) 0.009(4) -0.012(3) -0.007(3)
B2 0.042(3) 0.035(4) 0.046(5) -0.007(4) 0.007(3) 0.003(3)
B3 0.056(4) 0.020(3) 0.055(6) 0.004(4) -0.009(4) 0.004(3)
B4 0.049(4) 0.035(4) 0.062(7) 0.009(4) 0.003(4) 0.014(3)
F1 0.078(3) 0.093(4) 0.145(6) 0.041(4) -0.026(3) -0.022(3)
F2 0.225(5) 0.064(3) 0.103(5) 0.039(3) 0.094(4) 0.068(3)
F3 0.058(2) 0.052(2) 0.096(4) 0.032(3) -0.010(2) -0.0011(16)
F4 0.146(4) 0.050(3) 0.066(4) 0.004(3) -0.026(3) -0.018(3)
F5 0.074(2) 0.046(2) 0.093(4) 0.023(2) 0.026(2) 0.0139(18)
F6 0.071(2) 0.060(3) 0.051(3) -0.003(2) 0.0095(19) 0.0029(19)
F7 0.097(2) 0.047(2) 0.062(3) -0.006(2) -0.006(2) -0.0034(19)
F8 0.0579(19) 0.074(3) 0.101(4) 0.028(3) 0.025(2) 0.015(2)
F9 0.065(2) 0.068(3) 0.085(4) -0.010(3) -0.040(2) 0.023(2)
F10 0.0653(19) 0.042(2) 0.082(4) -0.019(2) -0.009(2) 0.0037(16)
F11 0.121(3) 0.050(2) 0.057(3) 0.000(2) 0.011(2) -0.037(2)
F12 0.070(2) 0.050(2) 0.052(3) 0.010(2) -0.010(2) 0.0007(18)
F13 0.0616(19) 0.050(2) 0.080(4) 0.022(2) -0.004(2) -0.0060(17)
F14 0.136(3) 0.051(3) 0.055(4) 0.005(3) -0.018(3) -0.006(3)
F15 0.0543(19) 0.064(3) 0.075(4) -0.005(3) 0.0126(19) 0.0031(17)
F16 0.111(3) 0.043(2) 0.075(3) -0.012(2) 0.039(2) 0.004(2)

loop_
_atom_type_symbol
_atom_type_description
_atom_type_scat_dispersion_real
_atom_type_scat_dispersion_imag
_atom_type_scat_source
C C 0.0033 0.0016 'International Tables Vol C Tables 4.2.6.8 and 6.1.1.4'
H H 0.0000 0.0000 'International Tables Vol C Tables 4.2.6.8 and 6.1.1.4'
B B 0.0013 0.0007 'International Tables Vol C Tables 4.2.6.8 and 6.1.1.4'
N N 0.0061 0.0033 'International Tables Vol C Tables 4.2.6.8 and 6.1.1.4'
F F 0.0171 0.0103 'International Tables Vol C Tables 4.2.6.8 and 6.1.1.4'
Fe Fe 0.3463 0.8444 'International Tables Vol C Tables 4.2.6.8 and 6.1.1.4'

loop_
_exptl_crystal_face_index_h
_exptl_crystal_face_index_k
_exptl_crystal_face_index_l
_exptl_crystal_face_perp_dist
0 -1 -2 0.0350
0 1 2 0.0340
0 -1 2 0.0360
0 1 -2 0.0430
-1 0 1 0.1690
1 0 1 0.1940
1 1 -1 0.1760

loop_
_geom_angle_atom_site_label_1
_geom_angle_atom_site_label_2
_geom_angle_atom_site_label_3
_geom_angle
N8 Fe1 N3 177.7(3)
N8 Fe1 N5 101.2(2)
N3 Fe1 N5 80.1(2)
N8 Fe1 N6 80.6(2)
N3 Fe1 N6 101.3(2)
N5 Fe1 N6 89.1(2)
N8 Fe1 N10 80.0(2)
N3 Fe1 N10 98.0(2)
N5 Fe1 N10 94.19(19)
N6 Fe1 N10 160.6(2)
N8 Fe1 N1 98.5(2)
N3 Fe1 N1 80.3(2)
N5 Fe1 N1 160.3(2)
N6 Fe1 N1 93.0(2)
N10 Fe1 N1 90.32(18)
N13 Fe2 N18 177.2(2)
N13 Fe2 N16 102.5(2)
N18 Fe2 N16 79.9(2)
N13 Fe2 N11 79.5(2)
N18 Fe2 N11 99.1(2)
N16 Fe2 N11 89.5(2)
N13 Fe2 N15 80.5(2)
N18 Fe2 N15 100.9(2)
N16 Fe2 N15 92.96(19)
N11 Fe2 N15 159.9(2)
N13 Fe2 N20 97.5(2)
N18 Fe2 N20 80.1(2)
N16 Fe2 N20 160.0(2)
N11 Fe2 N20 94.5(2)
N15 Fe2 N20 90.02(17)
C1 N1 N2 105.3(5)
C1 N1 Fe1 143.2(5)
N2 N1 Fe1 111.4(4)
C4 N2 C3 133.2(5)
C4 N2 N1 117.6(5)
C3 N2 N1 109.2(5)
C4 N3 C8 120.8(6)
C4 N3 Fe1 119.0(4)
C8 N3 Fe1 120.2(4)
C9 N4 N5 110.3(5)
C9 N4 C8 134.4(6)
N5 N4 C8 115.2(5)
C11 N5 N4 104.6(5)
C11 N5 Fe1 141.3(5)
N4 N5 Fe1 113.8(4)
C14 N6 N7 106.0(5)
C14 N6 Fe1 141.8(4)
N7 N6 Fe1 112.2(4)
C16 N7 N6 110.3(5)
C16 N7 C17 132.9(5)
N6 N7 C17 116.8(5)
C21 N8 C17 117.9(6)
C21 N8 Fe1 121.8(4)
C17 N8 Fe1 120.2(4)
C22 N9 N10 111.1(5)
C22 N9 C21 132.4(5)
N10 N9 C21 116.4(5)
C24 N10 N9 104.5(5)
C24 N10 Fe1 142.8(5)
N9 N10 Fe1 112.1(4)
C27 N11 N12 104.6(5)
C27 N11 Fe2 141.8(4)
N12 N11 Fe2 113.4(4)
C29 N12 N11 110.7(5)
C29 N12 C30 133.7(6)
N11 N12 C30 115.5(5)
C30 N13 C34 119.3(5)
C30 N13 Fe2 120.2(4)
C34 N13 Fe2 120.3(4)
C35 N14 N15 111.6(5)
C35 N14 C34 132.0(5)
N15 N14 C34 116.4(4)
C37 N15 N14 104.9(5)
C37 N15 Fe2 142.0(5)
N14 N15 Fe2 112.9(4)
C40 N16 N17 103.0(5)
C40 N16 Fe2 143.7(5)
N17 N16 Fe2 113.2(4)
C42 N17 N16 111.3(5)
C42 N17 C43 133.8(5)
N16 N17 C43 114.9(5)
C43 N18 C47 120.9(6)
C43 N18 Fe2 120.1(4)
C47 N18 Fe2 119.0(5)
C48 N19 N20 110.5(5)
C48 N19 C47 132.8(5)
N20 N19 C47 116.6(5)
C50 N20 N19 105.7(5)
C50 N20 Fe2 141.1(5)
N19 N20 Fe2 112.9(4)
N1 C1 C2 112.5(6)
C3 C2 C1 104.8(6)
C2 C3 N2 108.1(6)
N3 C4 N2 111.7(5)
N3 C4 C5 120.9(6)
N2 C4 C5 127.3(6)
C4 C5 C6 117.7(6)
C5 C6 C7 121.1(6)
C5 C6 C12 118.8(6)
C7 C6 C12 120.1(6)
C8 C7 C6 115.9(6)
N3 C8 C7 123.5(6)
N3 C8 N4 110.6(6)
C7 C8 N4 125.8(6)
C10 C9 N4 108.1(6)
C9 C10 C11 105.3(6)
N5 C11 C10 111.6(6)
C13 C12 C6 178.8(9)
N6 C14 C15 110.6(6)
C16 C15 C14 105.5(6)
N7 C16 C15 107.6(6)
N8 C17 C18 123.1(6)
N8 C17 N7 110.0(5)
C18 C17 N7 126.9(6)
C17 C18 C19 117.8(6)
C18 C19 C20 120.6(5)
C18 C19 C25 120.1(6)
C20 C19 C25 119.3(6)
C21 C20 C19 116.3(6)
N8 C21 C20 124.4(6)
N8 C21 N9 109.4(5)
C20 C21 N9 126.2(6)
N9 C22 C23 106.4(6)
C22 C23 C24 106.5(6)
N10 C24 C23 111.5(6)
C26 C25 C19 176.4(9)
N11 C27 C28 110.8(6)
C29 C28 C27 106.4(6)
C28 C29 N12 107.5(6)
N13 C30 N12 111.3(6)
N13 C30 C31 122.2(6)
N12 C30 C31 126.5(6)
C32 C31 C30 116.4(6)
C31 C32 C33 122.2(6)
C31 C32 C38 117.4(6)
C33 C32 C38 120.3(6)
C34 C33 C32 116.9(6)
C33 C34 N13 123.0(6)
C33 C34 N14 127.4(6)
N13 C34 N14 109.6(5)
N14 C35 C36 106.3(6)
C35 C36 C37 107.7(5)
N15 C37 C36 109.4(6)
C39 C38 C32 179.2(9)
N16 C40 C41 112.7(6)
C42 C41 C40 106.4(6)
C41 C42 N17 106.6(6)
N18 C43 C44 122.2(6)
N18 C43 N17 111.7(5)
C44 C43 N17 126.1(6)
C43 C44 C45 117.4(6)
C46 C45 C44 120.5(6)
C46 C45 C51 119.6(6)
C44 C45 C51 119.9(6)
C47 C46 C45 117.4(6)
N18 C47 C46 121.6(6)
N18 C47 N19 111.3(6)
C46 C47 N19 127.1(6)
C49 C48 N19 107.4(6)
C48 C49 C50 106.4(6)
N20 C50 C49 109.9(6)
C52 C51 C45 176.9(6)
F2 B1 F1 110.9(7)
F2 B1 F4 109.1(6)
F1 B1 F4 107.6(7)
F2 B1 F3 112.2(6)
F1 B1 F3 107.1(6)
F4 B1 F3 109.9(6)
F7 B2 F6 107.1(6)
F7 B2 F8 109.9(6)
F6 B2 F8 110.6(6)
F7 B2 F5 110.8(6)
F6 B2 F5 110.1(6)
F8 B2 F5 108.4(6)
F10 B3 F11 110.1(6)
F10 B3 F9 110.0(6)
F11 B3 F9 110.3(6)
F10 B3 F12 110.9(6)
F11 B3 F12 107.9(6)
F9 B3 F12 107.6(6)
F15 B4 F13 110.5(6)
F15 B4 F16 108.7(7)
F13 B4 F16 110.9(6)
F15 B4 F14 108.0(6)
F13 B4 F14 111.3(7)
F16 B4 F14 107.3(6)

loop_
_geom_bond_atom_site_label_1
_geom_bond_atom_site_label_2
_geom_bond_distance
Fe1 N8 1.883(5)
Fe1 N3 1.904(5)
Fe1 N5 1.956(5)
Fe1 N6 1.958(5)
Fe1 N10 1.963(5)
Fe1 N1 1.968(5)
Fe2 N13 1.901(5)
Fe2 N18 1.913(5)
Fe2 N16 1.950(5)
Fe2 N11 1.950(5)
Fe2 N15 1.967(4)
Fe2 N20 1.976(4)
N1 C1 1.305(8)
N1 N2 1.380(7)
N2 C4 1.366(8)
N2 C3 1.374(8)
N3 C4 1.328(8)
N3 C8 1.344(8)
N4 C9 1.356(8)
N4 N5 1.390(7)
N4 C8 1.417(8)
N5 C11 1.323(8)
N6 C14 1.321(7)
N6 N7 1.385(7)
N7 C16 1.346(9)
N7 C17 1.396(8)
N8 C21 1.332(8)
N8 C17 1.349(8)
N9 C22 1.361(8)
N9 N10 1.395(8)
N9 C21 1.410(8)
N10 C24 1.328(8)
N11 C27 1.347(8)
N11 N12 1.386(7)
N12 C29 1.366(8)
N12 C30 1.386(8)
N13 C30 1.323(8)
N13 C34 1.366(8)
N14 C35 1.346(8)
N14 N15 1.395(7)
N14 C34 1.420(8)
N15 C37 1.331(8)
N16 C40 1.318(7)
N16 N17 1.396(7)
N17 C42 1.359(8)
N17 C43 1.410(7)
N18 C43 1.308(8)
N18 C47 1.350(8)
N19 C48 1.356(8)
N19 N20 1.372(7)
N19 C47 1.398(8)
N20 C50 1.321(8)
C1 C2 1.396(9)
C2 C3 1.351(10)
C4 C5 1.403(8)
C5 C6 1.407(9)
C6 C7 1.410(9)
C6 C12 1.435(9)
C7 C8 1.377(9)
C9 C10 1.352(9)
C10 C11 1.408(10)
C12 C13 1.172(9)
C14 C15 1.406(9)
C15 C16 1.377(9)
C17 C18 1.369(8)
C18 C19 1.388(9)
C19 C20 1.405(9)
C19 C25 1.454(9)
C20 C21 1.375(9)
C22 C23 1.373(10)
C23 C24 1.394(9)
C25 C26 1.172(9)
C27 C28 1.403(10)
C28 C29 1.354(9)
C30 C31 1.408(9)
C31 C32 1.377(9)
C32 C33 1.394(9)
C32 C38 1.466(9)
C33 C34 1.351(9)
C35 C36 1.354(10)
C36 C37 1.413(9)
C38 C39 1.154(9)
C40 C41 1.385(9)
C41 C42 1.344(9)
C43 C44 1.387(8)
C44 C45 1.402(9)
C45 C46 1.393(9)
C45 C51 1.438(9)
C46 C47 1.383(9)
C48 C49 1.341(10)
C49 C50 1.413(9)
C51 C52 1.175(9)
B1 F2 1.314(9)
B1 F1 1.374(7)
B1 F4 1.374(10)
B1 F3 1.411(8)
B2 F7 1.358(8)
B2 F6 1.376(9)
B2 F8 1.381(7)
B2 F5 1.390(9)
B3 F10 1.373(8)
B3 F11 1.384(8)
B3 F9 1.397(7)
B3 F12 1.398(10)
B4 F15 1.364(7)
B4 F13 1.378(9)
B4 F16 1.399(9)
B4 F14 1.401(11)
